data_7201536
loop_
_publ_author_name
'Chen, Zhen-Feng'
'Zhang, Zhi-Li'
'Tan, Yu-Hui'
'Tang, Yun-Zhi'
'Fun, Hoong-Kun'
'Zhou, Zhong-Yuan'
'Abrahams, Brendan F.'
'Liang, Hong'

_publ_section_title
;
 Coordination polymers constructed by linking metal ions with
 azodibenzoate anions
;
_journal_issue 2
_journal_name_full CrystEngComm
_journal_page_first 217
_journal_paper_doi 10.1039/b709587b
_journal_volume 10
_journal_year 2008
_chemical_formula_sum 'C26 H16 N4 O4 Pb'
_chemical_formula_weight 655.62
_chemical_name_systematic
;
?
;
_space_group_IT_number 2
_symmetry_cell_setting triclinic
_symmetry_space_group_name_Hall '-P 1'
_symmetry_space_group_name_H-M 'P -1'
_atom_sites_solution_hydrogens geom
_atom_sites_solution_primary direct
_atom_sites_solution_secondary difmap
_audit_creation_method SHELXL-97
_cell_angle_alpha 62.435(10)
_cell_angle_beta 77.407(13)
_cell_angle_gamma 71.735(12)
_cell_formula_units_Z 2
_cell_length_a 9.8207(13)
_cell_length_b 11.2083(10)
_cell_length_c 11.8496(11)
_cell_measurement_temperature 193(2)
_cell_volume 1093.9(2)
_computing_cell_refinement CrystalClear
_computing_data_collection CrystalClear
_computing_data_reduction CrystalStructure
_computing_structure_refinement 'SHELXL-97 (Sheldrick, 1997)'
_computing_structure_solution 'SHELXS-97 (Sheldrick, 1990)'
_diffrn_ambient_temperature 193(2)
_diffrn_detector_area_resol_mean 7.31
_diffrn_measured_fraction_theta_full 0.980
_diffrn_measured_fraction_theta_max 0.980
_diffrn_measurement_device_type 'Rigaku Mercury CCD'
_diffrn_measurement_method \w
_diffrn_radiation_monochromator graphite
_diffrn_radiation_source 'fine-focus sealed tube'
_diffrn_radiation_type MoK\a
_diffrn_radiation_wavelength 0.71070
_diffrn_reflns_av_R_equivalents 0.0304
_diffrn_reflns_av_sigmaI/netI 0.0323
_diffrn_reflns_limit_h_max 12
_diffrn_reflns_limit_h_min -12
_diffrn_reflns_limit_k_max 14
_diffrn_reflns_limit_k_min -13
_diffrn_reflns_limit_l_max 15
_diffrn_reflns_limit_l_min -14
_diffrn_reflns_number 12197
_diffrn_reflns_theta_full 27.48
_diffrn_reflns_theta_max 27.48
_diffrn_reflns_theta_min 3.06
_exptl_absorpt_coefficient_mu 7.755
_exptl_absorpt_correction_T_max 0.3061
_exptl_absorpt_correction_T_min 0.1972
_exptl_absorpt_correction_type 'multi scans'
_exptl_absorpt_process_details 'Jacobson, R. (1998) Private communication'
_exptl_crystal_colour red
_exptl_crystal_density_diffrn 1.991
_exptl_crystal_density_method 'not measured'
_exptl_crystal_description block
_exptl_crystal_F_000 628
_exptl_crystal_size_max 0.31
_exptl_crystal_size_mid 0.30
_exptl_crystal_size_min 0.20
_refine_diff_density_max 1.247
_refine_diff_density_min -1.059
_refine_diff_density_rms 0.118
_refine_ls_extinction_method none
_refine_ls_goodness_of_fit_ref 1.081
_refine_ls_hydrogen_treatment constr
_refine_ls_matrix_type full
_refine_ls_number_parameters 316
_refine_ls_number_reflns 4912
_refine_ls_number_restraints 0
_refine_ls_restrained_S_all 1.081
_refine_ls_R_factor_all 0.0330
_refine_ls_R_factor_gt 0.0290
_refine_ls_shift/su_max 0.001
_refine_ls_shift/su_mean 0.000
_refine_ls_structure_factor_coef Fsqd
_refine_ls_weighting_details 'calc w=1/[\s^2^(Fo^2^)+(0.0278P)^2^+2.6784P] where P=(Fo^2^+2Fc^2^)/3'
_refine_ls_weighting_scheme calc
_refine_ls_wR_factor_gt 0.0650
_refine_ls_wR_factor_ref 0.0665
_reflns_number_gt 4655
_reflns_number_total 4912
_reflns_threshold_expression >2sigma(I)
_cod_data_source_file b709587b.txt
_cod_data_source_block shelxl
_cod_original_sg_symbol_H-M P-1
_cod_database_code 7201536

loop_
_symmetry_equiv_pos_as_xyz
'x, y, z'
'-x, -y, -z'

loop_
_atom_site_label
_atom_site_type_symbol
_atom_site_fract_x
_atom_site_fract_y
_atom_site_fract_z
_atom_site_U_iso_or_equiv
_atom_site_adp_type
_atom_site_occupancy
_atom_site_symmetry_multiplicity
_atom_site_calc_flag
_atom_site_refinement_flags
_atom_site_disorder_assembly
_atom_site_disorder_group
Pb1 Pb 0.190602(16) 0.094949(16) 0.342237(14) 0.02597(6) Uani 1 1 d . . .
O1 O 0.2976(3) -0.0796(3) 0.5370(3) 0.0355(7) Uani 1 1 d . . .
O2 O 0.0813(3) 0.0289(3) 0.5892(3) 0.0330(7) Uani 1 1 d . . .
O3 O 0.2733(3) 0.2399(3) 0.3815(3) 0.0320(7) Uani 1 1 d . . .
O4 O 0.0665(4) 0.3661(4) 0.2965(3) 0.0443(9) Uani 1 1 d . . .
N1 N 0.4561(4) 0.0257(4) 0.2619(3) 0.0257(7) Uani 1 1 d . . .
N2 N 0.2715(4) 0.2469(4) 0.0971(3) 0.0286(8) Uani 1 1 d . . .
N3 N 0.4930(5) -0.4594(4) 0.9429(4) 0.0343(9) Uani 1 1 d . . .
N4 N 0.4472(5) 0.5487(4) 0.4986(4) 0.0455(11) Uani 1 1 d . . .
C1 C 0.5493(5) -0.0785(5) 0.3418(4) 0.0317(9) Uani 1 1 d . . .
H1 H 0.5200 -0.1155 0.4306 0.038 Uiso 1 1 calc R . .
C2 C 0.6872(5) -0.1355(5) 0.3011(5) 0.0349(10) Uani 1 1 d . . .
H2 H 0.7499 -0.2100 0.3612 0.042 Uiso 1 1 calc R . .
C3 C 0.7312(5) -0.0835(5) 0.1744(5) 0.0360(10) Uani 1 1 d . . .
H3 H 0.8249 -0.1219 0.1452 0.043 Uiso 1 1 calc R . .
C4 C 0.6374(5) 0.0274(5) 0.0866(4) 0.0293(9) Uani 1 1 d . . .
C5 C 0.5002(5) 0.0804(4) 0.1349(4) 0.0245(8) Uani 1 1 d . . .
C6 C 0.1808(5) 0.3536(5) 0.0171(4) 0.0327(10) Uani 1 1 d . . .
H6 H 0.0887 0.3884 0.0515 0.039 Uiso 1 1 calc R . .
C7 C 0.2140(6) 0.4170(5) -0.1148(5) 0.0381(11) Uani 1 1 d . . .
H7 H 0.1463 0.4932 -0.1686 0.046 Uiso 1 1 calc R . .
C8 C 0.3455(6) 0.3673(5) -0.1643(4) 0.0390(11) Uani 1 1 d . . .
H8 H 0.3706 0.4090 -0.2538 0.047 Uiso 1 1 calc R . .
C9 C 0.4448(5) 0.2541(5) -0.0836(4) 0.0299(9) Uani 1 1 d . . .
C10 C 0.4027(5) 0.1962(4) 0.0485(4) 0.0247(8) Uani 1 1 d . . .
C11 C 0.6762(5) 0.0887(5) -0.0487(5) 0.0365(10) Uani 1 1 d . . .
H11 H 0.7685 0.0522 -0.0817 0.044 Uiso 1 1 calc R . .
C12 C 0.5851(6) 0.1965(5) -0.1295(4) 0.0399(11) Uani 1 1 d . . .
H12 H 0.6141 0.2351 -0.2184 0.048 Uiso 1 1 calc R . .
C13 C 0.1957(5) -0.0645(4) 0.6183(4) 0.0261(8) Uani 1 1 d . . .
C14 C 0.2136(5) -0.1651(4) 0.7563(4) 0.0254(8) Uani 1 1 d . . .
C15 C 0.3411(5) -0.2658(4) 0.7900(4) 0.0264(8) Uani 1 1 d . . .
H15 H 0.4169 -0.2720 0.7261 0.032 Uiso 1 1 calc R . .
C16 C 0.3580(5) -0.3583(4) 0.9178(4) 0.0296(9) Uani 1 1 d . . .
C17 C 0.2467(6) -0.3511(5) 1.0117(4) 0.0392(11) Uani 1 1 d . . .
H17 H 0.2575 -0.4151 1.0986 0.047 Uiso 1 1 calc R . .
C18 C 0.1209(6) -0.2503(6) 0.9770(4) 0.0402(11) Uani 1 1 d . . .
H18 H 0.0447 -0.2446 1.0408 0.048 Uiso 1 1 calc R . .
C19 C 0.1034(5) -0.1566(5) 0.8503(4) 0.0326(10) Uani 1 1 d . . .
H19 H 0.0162 -0.0869 0.8279 0.039 Uiso 1 1 calc R . .
C20 C 0.1733(5) 0.3519(5) 0.3459(4) 0.0310(9) Uani 1 1 d . . .
C21 C 0.1886(5) 0.4670(4) 0.3708(4) 0.0321(10) Uani 1 1 d . . .
C22 C 0.3131(5) 0.4527(4) 0.4173(4) 0.0318(10) Uani 1 1 d . . .
H22 H 0.3915 0.3739 0.4273 0.038 Uiso 1 1 calc R . .
C23 C 0.3232(6) 0.5544(5) 0.4495(5) 0.0424(13) Uani 1 1 d . . .
C24 C 0.2085(7) 0.6690(6) 0.4364(6) 0.0526(16) Uani 1 1 d . . .
H24 H 0.2141 0.7363 0.4615 0.063 Uiso 1 1 calc R . .
C25 C 0.0868(7) 0.6846(5) 0.3868(6) 0.0547(17) Uani 1 1 d . . .
H25 H 0.0095 0.7644 0.3754 0.066 Uiso 1 1 calc R . .
C26 C 0.0751(6) 0.5847(5) 0.3529(5) 0.0432(12) Uani 1 1 d . . .
H26 H -0.0092 0.5966 0.3180 0.052 Uiso 1 1 calc R . .

loop_
_atom_site_aniso_label
_atom_site_aniso_U_11
_atom_site_aniso_U_22
_atom_site_aniso_U_33
_atom_site_aniso_U_23
_atom_site_aniso_U_13
_atom_site_aniso_U_12
Pb1 0.02548(9) 0.03085(10) 0.01989(8) -0.00635(6) -0.00389(6) -0.01045(6)
O1 0.0338(17) 0.0388(18) 0.0190(14) -0.0039(13) 0.0006(13) -0.0046(14)
O2 0.0267(16) 0.0348(17) 0.0330(17) -0.0121(14) -0.0084(13) -0.0015(13)
O3 0.0318(16) 0.0267(16) 0.0382(17) -0.0126(14) -0.0131(14) -0.0033(13)
O4 0.0331(18) 0.058(2) 0.0370(19) -0.0215(17) -0.0132(15) 0.0038(16)
N1 0.0296(18) 0.0263(18) 0.0190(16) -0.0073(14) -0.0038(14) -0.0064(14)
N2 0.0296(19) 0.0283(19) 0.0253(18) -0.0081(15) -0.0062(15) -0.0064(15)
N3 0.047(2) 0.0269(19) 0.0226(18) -0.0018(14) -0.0087(16) -0.0110(17)
N4 0.065(3) 0.039(2) 0.041(2) -0.023(2) 0.011(2) -0.025(2)
C1 0.033(2) 0.030(2) 0.024(2) -0.0037(18) -0.0042(18) -0.0077(18)
C2 0.033(2) 0.028(2) 0.035(2) -0.0070(19) -0.0079(19) -0.0025(18)
C3 0.028(2) 0.040(3) 0.041(3) -0.022(2) 0.001(2) -0.0041(19)
C4 0.032(2) 0.030(2) 0.030(2) -0.0155(18) 0.0036(18) -0.0126(18)
C5 0.030(2) 0.026(2) 0.0215(19) -0.0107(16) -0.0031(16) -0.0107(17)
C6 0.033(2) 0.032(2) 0.027(2) -0.0055(18) -0.0063(18) -0.0087(19)
C7 0.047(3) 0.030(2) 0.030(2) -0.0019(19) -0.016(2) -0.009(2)
C8 0.053(3) 0.038(3) 0.018(2) -0.0015(19) -0.009(2) -0.014(2)
C9 0.042(3) 0.029(2) 0.0206(19) -0.0079(17) -0.0003(18) -0.0173(19)
C10 0.031(2) 0.028(2) 0.0194(18) -0.0098(16) 0.0000(16) -0.0141(17)
C11 0.036(2) 0.043(3) 0.035(2) -0.022(2) 0.008(2) -0.013(2)
C12 0.050(3) 0.048(3) 0.021(2) -0.013(2) 0.007(2) -0.021(2)
C13 0.029(2) 0.029(2) 0.0213(19) -0.0091(17) -0.0049(16) -0.0103(17)
C14 0.031(2) 0.028(2) 0.0206(19) -0.0100(16) -0.0011(16) -0.0129(17)
C15 0.035(2) 0.025(2) 0.0183(18) -0.0072(16) 0.0002(16) -0.0118(17)
C16 0.042(3) 0.024(2) 0.022(2) -0.0065(16) -0.0038(18) -0.0104(18)
C17 0.055(3) 0.044(3) 0.019(2) -0.0064(19) -0.001(2) -0.025(2)
C18 0.039(3) 0.062(3) 0.023(2) -0.019(2) 0.0081(19) -0.022(2)
C19 0.029(2) 0.043(3) 0.030(2) -0.016(2) -0.0011(18) -0.013(2)
C20 0.030(2) 0.035(2) 0.0190(19) -0.0069(17) 0.0005(17) -0.0041(18)
C21 0.039(2) 0.024(2) 0.021(2) -0.0053(17) 0.0058(18) -0.0041(18)
C22 0.047(3) 0.019(2) 0.024(2) -0.0064(16) 0.0050(19) -0.0111(18)
C23 0.067(4) 0.029(2) 0.029(2) -0.0133(19) 0.020(2) -0.023(2)
C24 0.071(4) 0.033(3) 0.051(3) -0.026(2) 0.032(3) -0.022(3)
C25 0.062(4) 0.024(2) 0.052(3) -0.012(2) 0.028(3) -0.005(2)
C26 0.044(3) 0.035(3) 0.031(2) -0.008(2) 0.007(2) -0.001(2)

loop_
_atom_type_symbol
_atom_type_description
_atom_type_scat_dispersion_real
_atom_type_scat_dispersion_imag
_atom_type_scat_source
C C 0.0033 0.0016 'International Tables Vol C Tables 4.2.6.8 and 6.1.1.4'
H H 0.0000 0.0000 'International Tables Vol C Tables 4.2.6.8 and 6.1.1.4'
N N 0.0061 0.0033 'International Tables Vol C Tables 4.2.6.8 and 6.1.1.4'
O O 0.0106 0.0060 'International Tables Vol C Tables 4.2.6.8 and 6.1.1.4'
Pb Pb -3.3944 10.1111 'International Tables Vol C Tables 4.2.6.8 and 6.1.1.4'

loop_
_geom_angle_atom_site_label_1
_geom_angle_atom_site_label_2
_geom_angle_atom_site_label_3
_geom_angle
_geom_angle_site_symmetry_1
_geom_angle_site_symmetry_3
_geom_angle_publ_flag
O3 Pb1 O1 83.62(11) . . ?
O3 Pb1 N1 82.61(11) . . ?
O1 Pb1 N1 77.65(11) . . ?
O3 Pb1 N2 83.94(11) . . ?
O1 Pb1 N2 139.49(11) . . ?
N1 Pb1 N2 62.59(11) . . ?
O3 Pb1 O2 80.71(11) . . ?
O1 Pb1 O2 50.52(10) . . ?
N1 Pb1 O2 126.77(10) . . ?
N2 Pb1 O2 160.34(11) . . ?
O3 Pb1 O4 51.54(11) . . ?
O1 Pb1 O4 124.40(11) . . ?
N1 Pb1 O4 119.28(11) . . ?
N2 Pb1 O4 73.77(11) . . ?
O2 Pb1 O4 87.04(10) . . ?
O3 Pb1 C20 25.94(12) . . ?
O1 Pb1 C20 104.28(12) . . ?
N1 Pb1 C20 102.18(12) . . ?
N2 Pb1 C20 78.36(11) . . ?
O2 Pb1 C20 82.48(11) . . ?
O4 Pb1 C20 25.61(11) . . ?
O3 Pb1 C13 82.33(11) . . ?
O1 Pb1 C13 25.14(11) . . ?
N1 Pb1 C13 102.36(11) . . ?
N2 Pb1 C13 160.89(12) . . ?
O2 Pb1 C13 25.41(11) . . ?
O4 Pb1 C13 107.24(11) . . ?
C20 Pb1 C13 94.61(12) . . ?
C13 O1 Pb1 100.1(3) . . ?
C13 O2 Pb1 86.2(2) . . ?
C20 O3 Pb1 102.7(3) . . ?
C20 O4 Pb1 82.6(3) . . ?
C1 N1 C5 118.1(4) . . ?
C1 N1 Pb1 120.3(3) . . ?
C5 N1 Pb1 121.0(3) . . ?
C6 N2 C10 118.5(4) . . ?
C6 N2 Pb1 123.0(3) . . ?
C10 N2 Pb1 117.3(3) . . ?
N3 N3 C16 115.1(5) 2_647 . ?
N4 N4 C23 115.4(5) 2_666 . ?
N1 C1 C2 123.2(4) . . ?
N1 C1 H1 118.4 . . ?
C2 C1 H1 118.4 . . ?
C3 C2 C1 119.2(4) . . ?
C3 C2 H2 120.4 . . ?
C1 C2 H2 120.4 . . ?
C2 C3 C4 119.7(4) . . ?
C2 C3 H3 120.1 . . ?
C4 C3 H3 120.1 . . ?
C5 C4 C3 117.8(4) . . ?
C5 C4 C11 119.1(4) . . ?
C3 C4 C11 123.1(4) . . ?
N1 C5 C4 122.0(4) . . ?
N1 C5 C10 118.6(4) . . ?
C4 C5 C10 119.4(4) . . ?
N2 C6 C7 123.5(5) . . ?
N2 C6 H6 118.3 . . ?
C7 C6 H6 118.3 . . ?
C8 C7 C6 118.4(4) . . ?
C8 C7 H7 120.8 . . ?
C6 C7 H7 120.8 . . ?
C7 C8 C9 120.3(4) . . ?
C7 C8 H8 119.9 . . ?
C9 C8 H8 119.9 . . ?
C8 C9 C10 117.7(4) . . ?
C8 C9 C12 123.1(4) . . ?
C10 C9 C12 119.2(4) . . ?
N2 C10 C9 121.6(4) . . ?
N2 C10 C5 118.5(4) . . ?
C9 C10 C5 119.8(4) . . ?
C12 C11 C4 121.5(4) . . ?
C12 C11 H11 119.2 . . ?
C4 C11 H11 119.2 . . ?
C11 C12 C9 120.9(4) . . ?
C11 C12 H12 119.5 . . ?
C9 C12 H12 119.5 . . ?
O2 C13 O1 123.0(4) . . ?
O2 C13 C14 119.4(4) . . ?
O1 C13 C14 117.5(4) . . ?
O2 C13 Pb1 68.4(2) . . ?
O1 C13 Pb1 54.7(2) . . ?
C14 C13 Pb1 171.1(3) . . ?
C15 C14 C19 119.7(4) . . ?
C15 C14 C13 119.9(4) . . ?
C19 C14 C13 120.4(4) . . ?
C14 C15 C16 119.9(4) . . ?
C14 C15 H15 120.0 . . ?
C16 C15 H15 120.0 . . ?
C17 C16 C15 120.4(4) . . ?
C17 C16 N3 123.9(4) . . ?
C15 C16 N3 115.7(4) . . ?
C18 C17 C16 119.1(4) . . ?
C18 C17 H17 120.4 . . ?
C16 C17 H17 120.4 . . ?
C17 C18 C19 121.0(4) . . ?
C17 C18 H18 119.5 . . ?
C19 C18 H18 119.5 . . ?
C18 C19 C14 119.9(4) . . ?
C18 C19 H19 120.1 . . ?
C14 C19 H19 120.1 . . ?
O4 C20 O3 123.0(5) . . ?
O4 C20 C21 120.7(4) . . ?
O3 C20 C21 116.3(4) . . ?
O4 C20 Pb1 71.8(3) . . ?
O3 C20 Pb1 51.3(2) . . ?
C21 C20 Pb1 166.8(3) . . ?
C22 C21 C26 120.1(5) . . ?
C22 C21 C20 119.6(4) . . ?
C26 C21 C20 120.2(5) . . ?
C21 C22 C23 119.7(5) . . ?
C21 C22 H22 120.1 . . ?
C23 C22 H22 120.1 . . ?
C24 C23 C22 120.3(6) . . ?
C24 C23 N4 115.8(5) . . ?
C22 C23 N4 123.8(5) . . ?
C25 C24 C23 119.6(5) . . ?
C25 C24 H24 120.2 . . ?
C23 C24 H24 120.2 . . ?
C24 C25 C26 120.9(5) . . ?
C24 C25 H25 119.6 . . ?
C26 C25 H25 119.6 . . ?
C25 C26 C21 119.3(6) . . ?
C25 C26 H26 120.4 . . ?
C21 C26 H26 120.4 . . ?

loop_
_geom_bond_atom_site_label_1
_geom_bond_atom_site_label_2
_geom_bond_distance
_geom_bond_site_symmetry_2
_geom_bond_publ_flag
Pb1 O3 2.282(3) . ?
Pb1 O1 2.418(3) . ?
Pb1 N1 2.577(4) . ?
Pb1 N2 2.689(4) . ?
Pb1 O2 2.718(3) . ?
Pb1 O4 2.731(4) . ?
Pb1 C20 2.851(5) . ?
Pb1 C13 2.916(4) . ?
O1 C13 1.258(5) . ?
O2 C13 1.254(5) . ?
O3 C20 1.279(5) . ?
O4 C20 1.243(6) . ?
N1 C1 1.335(6) . ?
N1 C5 1.362(5) . ?
N2 C6 1.332(6) . ?
N2 C10 1.355(6) . ?
N3 N3 1.242(7) 2_647 ?
N3 C16 1.431(6) . ?
N4 N4 1.240(9) 2_666 ?
N4 C23 1.432(8) . ?
C1 C2 1.389(7) . ?
C1 H1 0.9500 . ?
C2 C3 1.359(7) . ?
C2 H2 0.9500 . ?
C3 C4 1.407(7) . ?
C3 H3 0.9500 . ?
C4 C5 1.405(6) . ?
C4 C11 1.437(6) . ?
C5 C10 1.438(6) . ?
C6 C7 1.396(6) . ?
C6 H6 0.9500 . ?
C7 C8 1.358(8) . ?
C7 H7 0.9500 . ?
C8 C9 1.408(7) . ?
C8 H8 0.9500 . ?
C9 C10 1.410(6) . ?
C9 C12 1.433(7) . ?
C11 C12 1.342(7) . ?
C11 H11 0.9500 . ?
C12 H12 0.9500 . ?
C13 C14 1.507(6) . ?
C14 C15 1.385(6) . ?
C14 C19 1.389(6) . ?
C15 C16 1.395(6) . ?
C15 H15 0.9500 . ?
C16 C17 1.391(7) . ?
C17 C18 1.374(8) . ?
C17 H17 0.9500 . ?
C18 C19 1.388(7) . ?
C18 H18 0.9500 . ?
C19 H19 0.9500 . ?
C20 C21 1.506(7) . ?
C21 C22 1.384(7) . ?
C21 C26 1.396(6) . ?
C22 C23 1.395(6) . ?
C22 H22 0.9500 . ?
C23 C24 1.389(8) . ?
C24 C25 1.373(10) . ?
C24 H24 0.9500 . ?
C25 C26 1.394(8) . ?
C25 H25 0.9500 . ?
C26 H26 0.9500 . ?

loop_
_geom_torsion_atom_site_label_1
_geom_torsion_atom_site_label_2
_geom_torsion_atom_site_label_3
_geom_torsion_atom_site_label_4
_geom_torsion
_geom_torsion_site_symmetry_1
_geom_torsion_site_symmetry_2
_geom_torsion_site_symmetry_3
_geom_torsion_site_symmetry_4
_geom_torsion_publ_flag
O3 Pb1 O1 C13 85.5(3) . . . . ?
N1 Pb1 O1 C13 169.3(3) . . . . ?
N2 Pb1 O1 C13 158.4(2) . . . . ?
O2 Pb1 O1 C13 2.3(2) . . . . ?
O4 Pb1 O1 C13 52.1(3) . . . . ?
C20 Pb1 O1 C13 69.7(3) . . . . ?
O3 Pb1 O2 C13 -91.7(3) . . . . ?
O1 Pb1 O2 C13 -2.3(2) . . . . ?
N1 Pb1 O2 C13 -18.2(3) . . . . ?
N2 Pb1 O2 C13 -130.8(3) . . . . ?
O4 Pb1 O2 C13 -143.2(3) . . . . ?
C20 Pb1 O2 C13 -117.8(3) . . . . ?
O1 Pb1 O3 C20 -142.8(3) . . . . ?
N1 Pb1 O3 C20 138.8(3) . . . . ?
N2 Pb1 O3 C20 75.8(3) . . . . ?
O2 Pb1 O3 C20 -91.9(3) . . . . ?
O4 Pb1 O3 C20 1.7(2) . . . . ?
C13 Pb1 O3 C20 -117.5(3) . . . . ?
O3 Pb1 O4 C20 -1.7(2) . . . . ?
O1 Pb1 O4 C20 42.5(3) . . . . ?
N1 Pb1 O4 C20 -52.4(3) . . . . ?
N2 Pb1 O4 C20 -97.0(3) . . . . ?
O2 Pb1 O4 C20 78.7(3) . . . . ?
C13 Pb1 O4 C20 63.1(3) . . . . ?
O3 Pb1 N1 C1 90.5(3) . . . . ?
O1 Pb1 N1 C1 5.5(3) . . . . ?
N2 Pb1 N1 C1 177.5(4) . . . . ?
O2 Pb1 N1 C1 18.0(4) . . . . ?
O4 Pb1 N1 C1 128.1(3) . . . . ?
C20 Pb1 N1 C1 107.6(3) . . . . ?
C13 Pb1 N1 C1 10.1(3) . . . . ?
O3 Pb1 N1 C5 -98.7(3) . . . . ?
O1 Pb1 N1 C5 176.2(3) . . . . ?
N2 Pb1 N1 C5 -11.8(3) . . . . ?
O2 Pb1 N1 C5 -171.3(3) . . . . ?
O4 Pb1 N1 C5 -61.1(3) . . . . ?
C20 Pb1 N1 C5 -81.6(3) . . . . ?
C13 Pb1 N1 C5 -179.2(3) . . . . ?
O3 Pb1 N2 C6 -95.8(4) . . . . ?
O1 Pb1 N2 C6 -168.6(3) . . . . ?
N1 Pb1 N2 C6 179.4(4) . . . . ?
O2 Pb1 N2 C6 -57.1(5) . . . . ?
O4 Pb1 N2 C6 -44.2(3) . . . . ?
C20 Pb1 N2 C6 -70.2(4) . . . . ?
C13 Pb1 N2 C6 -140.1(4) . . . . ?
O3 Pb1 N2 C10 96.5(3) . . . . ?
O1 Pb1 N2 C10 23.7(4) . . . . ?
N1 Pb1 N2 C10 11.7(3) . . . . ?
O2 Pb1 N2 C10 135.2(3) . . . . ?
O4 Pb1 N2 C10 148.1(3) . . . . ?
C20 Pb1 N2 C10 122.1(3) . . . . ?
C13 Pb1 N2 C10 52.2(5) . . . . ?
C5 N1 C1 C2 -1.6(7) . . . . ?
Pb1 N1 C1 C2 169.4(4) . . . . ?
N1 C1 C2 C3 0.3(7) . . . . ?
C1 C2 C3 C4 0.4(7) . . . . ?
C2 C3 C4 C5 0.1(7) . . . . ?
C2 C3 C4 C11 179.6(4) . . . . ?
C1 N1 C5 C4 2.2(6) . . . . ?
Pb1 N1 C5 C4 -168.8(3) . . . . ?
C1 N1 C5 C10 -177.6(4) . . . . ?
Pb1 N1 C5 C10 11.4(5) . . . . ?
C3 C4 C5 N1 -1.5(6) . . . . ?
C11 C4 C5 N1 179.1(4) . . . . ?
C3 C4 C5 C10 178.4(4) . . . . ?
C11 C4 C5 C10 -1.1(6) . . . . ?
C10 N2 C6 C7 -0.4(7) . . . . ?
Pb1 N2 C6 C7 -167.9(4) . . . . ?
N2 C6 C7 C8 0.1(8) . . . . ?
C6 C7 C8 C9 0.2(7) . . . . ?
C7 C8 C9 C10 -0.3(7) . . . . ?
C7 C8 C9 C12 180.0(5) . . . . ?
C6 N2 C10 C9 0.2(6) . . . . ?
Pb1 N2 C10 C9 168.5(3) . . . . ?
C6 N2 C10 C5 -179.6(4) . . . . ?
Pb1 N2 C10 C5 -11.4(5) . . . . ?
C8 C9 C10 N2 0.1(6) . . . . ?
C12 C9 C10 N2 179.8(4) . . . . ?
C8 C9 C10 C5 180.0(4) . . . . ?
C12 C9 C10 C5 -0.3(6) . . . . ?
N1 C5 C10 N2 0.6(6) . . . . ?
C4 C5 C10 N2 -179.3(4) . . . . ?
N1 C5 C10 C9 -179.3(4) . . . . ?
C4 C5 C10 C9 0.9(6) . . . . ?
C5 C4 C11 C12 0.9(7) . . . . ?
C3 C4 C11 C12 -178.6(5) . . . . ?
C4 C11 C12 C9 -0.3(8) . . . . ?
C8 C9 C12 C11 179.8(5) . . . . ?
C10 C9 C12 C11 0.1(7) . . . . ?
Pb1 O2 C13 O1 4.1(4) . . . . ?
Pb1 O2 C13 C14 -175.3(3) . . . . ?
Pb1 O1 C13 O2 -4.6(5) . . . . ?
Pb1 O1 C13 C14 174.8(3) . . . . ?
O3 Pb1 C13 O2 84.5(2) . . . . ?
O1 Pb1 C13 O2 175.8(4) . . . . ?
N1 Pb1 C13 O2 165.1(2) . . . . ?
N2 Pb1 C13 O2 128.9(4) . . . . ?
O4 Pb1 C13 O2 38.8(3) . . . . ?
C20 Pb1 C13 O2 61.6(3) . . . . ?
O3 Pb1 C13 O1 -91.3(3) . . . . ?
N1 Pb1 C13 O1 -10.7(3) . . . . ?
N2 Pb1 C13 O1 -46.9(5) . . . . ?
O2 Pb1 C13 O1 -175.8(4) . . . . ?
O4 Pb1 C13 O1 -137.0(3) . . . . ?
C20 Pb1 C13 O1 -114.2(3) . . . . ?
O3 Pb1 C13 C14 -122.8(18) . . . . ?
O1 Pb1 C13 C14 -31.4(17) . . . . ?
N1 Pb1 C13 C14 -42.1(18) . . . . ?
N2 Pb1 C13 C14 -78.3(19) . . . . ?
O2 Pb1 C13 C14 153(2) . . . . ?
O4 Pb1 C13 C14 -168.4(18) . . . . ?
C20 Pb1 C13 C14 -145.7(18) . . . . ?
O2 C13 C14 C15 -178.0(4) . . . . ?
O1 C13 C14 C15 2.6(6) . . . . ?
Pb1 C13 C14 C15 31(2) . . . . ?
O2 C13 C14 C19 1.4(6) . . . . ?
O1 C13 C14 C19 -178.0(4) . . . . ?
Pb1 C13 C14 C19 -149.3(17) . . . . ?
C19 C14 C15 C16 0.2(6) . . . . ?
C13 C14 C15 C16 179.6(4) . . . . ?
C14 C15 C16 C17 0.8(7) . . . . ?
C14 C15 C16 N3 179.5(4) . . . . ?
N3 N3 C16 C17 -1.7(8) 2_647 . . . ?
N3 N3 C16 C15 179.7(5) 2_647 . . . ?
C15 C16 C17 C18 -1.1(7) . . . . ?
N3 C16 C17 C18 -179.6(4) . . . . ?
C16 C17 C18 C19 0.3(8) . . . . ?
C17 C18 C19 C14 0.7(7) . . . . ?
C15 C14 C19 C18 -0.9(7) . . . . ?
C13 C14 C19 C18 179.7(4) . . . . ?
Pb1 O4 C20 O3 2.9(4) . . . . ?
Pb1 O4 C20 C21 -175.1(4) . . . . ?
Pb1 O3 C20 O4 -3.5(5) . . . . ?
Pb1 O3 C20 C21 174.6(3) . . . . ?
O3 Pb1 C20 O4 176.9(4) . . . . ?
O1 Pb1 C20 O4 -144.8(3) . . . . ?
N1 Pb1 C20 O4 135.0(3) . . . . ?
N2 Pb1 C20 O4 76.7(3) . . . . ?
O2 Pb1 C20 O4 -98.9(3) . . . . ?
C13 Pb1 C20 O4 -121.3(3) . . . . ?
O1 Pb1 C20 O3 38.3(3) . . . . ?
N1 Pb1 C20 O3 -41.9(3) . . . . ?
N2 Pb1 C20 O3 -100.2(3) . . . . ?
O2 Pb1 C20 O3 84.2(3) . . . . ?
O4 Pb1 C20 O3 -176.9(4) . . . . ?
C13 Pb1 C20 O3 61.8(3) . . . . ?
O3 Pb1 C20 C21 -21.7(12) . . . . ?
O1 Pb1 C20 C21 16.6(13) . . . . ?
N1 Pb1 C20 C21 -63.6(13) . . . . ?
N2 Pb1 C20 C21 -121.9(13) . . . . ?
O2 Pb1 C20 C21 62.5(13) . . . . ?
O4 Pb1 C20 C21 161.4(14) . . . . ?
C13 Pb1 C20 C21 40.1(13) . . . . ?
O4 C20 C21 C22 -175.4(4) . . . . ?
O3 C20 C21 C22 6.5(6) . . . . ?
Pb1 C20 C21 C22 25.2(15) . . . . ?
O4 C20 C21 C26 7.7(6) . . . . ?
O3 C20 C21 C26 -170.5(4) . . . . ?
Pb1 C20 C21 C26 -151.7(11) . . . . ?
C26 C21 C22 C23 1.8(6) . . . . ?
C20 C21 C22 C23 -175.2(4) . . . . ?
C21 C22 C23 C24 0.7(7) . . . . ?
C21 C22 C23 N4 179.8(4) . . . . ?
N4 N4 C23 C24 -175.1(5) 2_666 . . . ?
N4 N4 C23 C22 5.7(8) 2_666 . . . ?
C22 C23 C24 C25 -2.5(7) . . . . ?
N4 C23 C24 C25 178.3(5) . . . . ?
C23 C24 C25 C26 1.9(8) . . . . ?
C24 C25 C26 C21 0.5(8) . . . . ?
C22 C21 C26 C25 -2.3(7) . . . . ?
C20 C21 C26 C25 174.6(4) . . . . ?
